data_4071688
loop_
_publ_author_name
'Wu, Chun Ji'
'Lee, Sang Hoon'
'Yu, Seung Tack'
'Na, Sung Jae'
'Yun, Hoseop'
'Lee, Bun Yeoul'

_publ_section_title
;
 CO2-Mediatedortho-Lithiation ofN-Alkylanilines and Its Use for the
 Construction of Polymerization Catalysts
;
_journal_issue 15
_journal_name_full Organometallics
_journal_page_first 3907
_journal_paper_doi 10.1021/om800317v
_journal_volume 27
_journal_year 2008
_chemical_formula_sum 'C17 H21 Cl2 N Ti'
_chemical_formula_weight 358.15
_chemical_name_systematic
;
 ?
;
_space_group_IT_number 61
_symmetry_cell_setting orthorhombic
_symmetry_space_group_name_Hall '-P 2bc 2ac'
_symmetry_space_group_name_H-M 'P c a b'
_atom_sites_solution_hydrogens geom
_atom_sites_solution_primary direct
_atom_sites_solution_secondary difmap
_audit_creation_method SHELXL-97
_cell_angle_alpha 90.00
_cell_angle_beta 90.00
_cell_angle_gamma 90.00
_cell_formula_units_Z 8
_cell_length_a 13.201
_cell_length_b 14.920
_cell_length_c 17.373
_cell_measurement_temperature 293(2)
_cell_volume 3421.767
_computing_structure_refinement 'SHELXL-97 (Sheldrick, 1997)'
_diffrn_ambient_temperature 293(2)
_diffrn_measured_fraction_theta_full 0.999
_diffrn_measured_fraction_theta_max 0.999
_diffrn_radiation_monochromator graphite
_diffrn_radiation_source 'fine-focus sealed tube'
_diffrn_radiation_type MoK\a
_diffrn_radiation_wavelength 0.71073
_diffrn_reflns_av_R_equivalents 0.0153
_diffrn_reflns_av_sigmaI/netI 0.0085
_diffrn_reflns_limit_h_max 16
_diffrn_reflns_limit_h_min -17
_diffrn_reflns_limit_k_max 19
_diffrn_reflns_limit_k_min -19
_diffrn_reflns_limit_l_max 22
_diffrn_reflns_limit_l_min -22
_diffrn_reflns_number 31545
_diffrn_reflns_theta_full 27.44
_diffrn_reflns_theta_max 27.44
_diffrn_reflns_theta_min 3.09
_exptl_absorpt_coefficient_mu 0.805
_exptl_absorpt_correction_type none
_exptl_crystal_colour red
_exptl_crystal_density_diffrn 1.390
_exptl_crystal_density_method 'not measured'
_exptl_crystal_F_000 1488
_exptl_crystal_size_max 0.5
_exptl_crystal_size_mid 0.5
_exptl_crystal_size_min 0.4
_refine_diff_density_max 0.314
_refine_diff_density_min -0.284
_refine_diff_density_rms 0.046
_refine_ls_extinction_method none
_refine_ls_goodness_of_fit_ref 1.075
_refine_ls_hydrogen_treatment mixed
_refine_ls_matrix_type full
_refine_ls_number_parameters 274
_refine_ls_number_reflns 3908
_refine_ls_number_restraints 0
_refine_ls_restrained_S_all 1.075
_refine_ls_R_factor_all 0.0249
_refine_ls_R_factor_gt 0.0230
_refine_ls_shift/su_max 0.014
_refine_ls_shift/su_mean 0.001
_refine_ls_structure_factor_coef Fsqd
_refine_ls_weighting_details 'calc w=1/[\s^2^(Fo^2^)+(0.0315P)^2^+1.4128P] where P=(Fo^2^+2Fc^2^)/3'
_refine_ls_weighting_scheme calc
_refine_ls_wR_factor_gt 0.0626
_refine_ls_wR_factor_ref 0.0638
_reflns_number_gt 3618
_reflns_number_total 3908
_reflns_threshold_expression >2sigma(I)
_cod_data_source_file om800317v-file002.cif
_cod_data_source_block l
_cod_original_cell_volume 3421.8
_cod_original_sg_symbol_H-M Pcab
_cod_database_code 4071688

loop_
_symmetry_equiv_pos_as_xyz
'x, y, z'
'-x, -y+1/2, z+1/2'
'x+1/2, -y, -z+1/2'
'-x+1/2, y+1/2, -z'
'-x, -y, -z'
'x, y-1/2, -z-1/2'
'-x-1/2, y, z-1/2'
'x-1/2, -y-1/2, z'

loop_
_atom_site_label
_atom_site_type_symbol
_atom_site_fract_x
_atom_site_fract_y
_atom_site_fract_z
_atom_site_U_iso_or_equiv
_atom_site_adp_type
_atom_site_occupancy
_atom_site_symmetry_multiplicity
_atom_site_calc_flag
Ti1 Ti 0.316293(15) 0.426017(13) 0.343787(11) 0.01675(7) Uani 1 1 d
Cl1 Cl 0.26598(2) 0.571090(18) 0.358538(18) 0.02622(8) Uani 1 1 d
Cl2 Cl 0.36312(3) 0.41940(2) 0.217716(17) 0.03141(9) Uani 1 1 d
C2 C 0.27277(9) 0.27521(8) 0.35011(7) 0.0212(2) Uani 1 1 d
N1 N 0.44035(7) 0.41188(6) 0.40035(6) 0.01906(19) Uani 1 1 d
C9 C 0.20825(12) 0.42514(9) 0.51746(8) 0.0296(3) Uani 1 1 d
C3 C 0.18586(9) 0.32070(8) 0.32113(7) 0.0228(2) Uani 1 1 d
C1 C 0.29011(9) 0.30726(7) 0.42624(7) 0.0199(2) Uani 1 1 d
C16 C 0.52134(9) 0.47527(8) 0.37844(8) 0.0244(2) Uani 1 1 d
C14 C 0.47954(11) 0.21554(9) 0.57048(8) 0.0310(3) Uani 1 1 d
C10 C 0.38136(9) 0.28924(8) 0.47280(7) 0.0213(2) Uani 1 1 d
C6 C 0.33764(11) 0.20786(9) 0.30920(9) 0.0297(3) Uani 1 1 d
C12 C 0.55185(9) 0.34031(8) 0.50000(8) 0.0262(2) Uani 1 1 d
C7 C 0.13771(11) 0.30513(10) 0.24398(9) 0.0321(3) Uani 1 1 d
C11 C 0.46187(9) 0.34817(7) 0.45758(7) 0.0201(2) Uani 1 1 d
C13 C 0.55876(10) 0.27393(9) 0.55608(8) 0.0302(3) Uani 1 1 d
C4 C 0.15053(9) 0.38053(8) 0.37927(7) 0.0225(2) Uani 1 1 d
C15 C 0.38986(10) 0.22324(9) 0.52866(7) 0.0277(3) Uani 1 1 d
C5 C 0.21536(9) 0.37297(8) 0.44412(7) 0.0212(2) Uani 1 1 d
C8 C 0.05774(10) 0.43831(10) 0.37549(10) 0.0319(3) Uani 1 1 d
C17 C 0.60387(11) 0.43176(10) 0.32996(10) 0.0329(3) Uani 1 1 d
H1 H 0.5484(11) 0.5028(10) 0.4252(9) 0.028(4) Uiso 1 1 d
H2 H 0.4892(12) 0.5229(11) 0.3481(9) 0.032(4) Uiso 1 1 d
H3 H 0.6077(12) 0.3807(11) 0.4922(9) 0.032(4) Uiso 1 1 d
H4 H 0.5756(13) 0.4125(11) 0.2816(10) 0.032(4) Uiso 1 1 d
H5 H 0.3361(12) 0.1836(11) 0.5376(9) 0.033(4) Uiso 1 1 d
H6 H 0.6322(13) 0.3796(12) 0.3568(9) 0.035(4) Uiso 1 1 d
H7 H 0.6175(14) 0.2673(12) 0.5840(10) 0.044(5) Uiso 1 1 d
H8 H 0.4859(12) 0.1691(11) 0.6095(10) 0.035(4) Uiso 1 1 d
H9 H 0.6554(15) 0.4725(13) 0.3219(11) 0.049(5) Uiso 1 1 d
H10 H 0.4088(14) 0.2153(11) 0.3251(10) 0.040(4) Uiso 1 1 d
H11 H 0.3144(15) 0.1484(15) 0.3207(12) 0.059(6) Uiso 1 1 d
H12 H 0.1975(15) 0.4852(15) 0.5076(13) 0.065(6) Uiso 1 1 d
H13 H 0.0356(15) 0.4459(13) 0.3227(12) 0.051(5) Uiso 1 1 d
H14 H 0.0667(14) 0.4957(13) 0.4005(11) 0.050(5) Uiso 1 1 d
H15 H 0.3344(15) 0.2151(14) 0.2571(13) 0.057(6) Uiso 1 1 d
H16 H 0.0825(15) 0.2630(13) 0.2486(12) 0.054(5) Uiso 1 1 d
H17 H 0.0030(16) 0.4090(13) 0.4008(11) 0.051(5) Uiso 1 1 d
H18 H 0.1826(16) 0.2832(14) 0.2077(13) 0.059(6) Uiso 1 1 d
H19 H 0.1090(17) 0.3555(16) 0.2247(13) 0.070(7) Uiso 1 1 d
H20 H 0.1592(19) 0.4065(16) 0.5522(14) 0.075(7) Uiso 1 1 d
H21 H 0.2630(19) 0.4210(14) 0.5471(15) 0.071(7) Uiso 1 1 d

loop_
_atom_site_aniso_label
_atom_site_aniso_U_11
_atom_site_aniso_U_22
_atom_site_aniso_U_33
_atom_site_aniso_U_23
_atom_site_aniso_U_13
_atom_site_aniso_U_12
Ti1 0.01783(11) 0.01772(11) 0.01471(11) 0.00029(7) 0.00061(7) -0.00114(7)
Cl1 0.02912(16) 0.01896(14) 0.03058(16) 0.00050(10) 0.00171(12) 0.00136(10)
Cl2 0.03535(17) 0.04228(18) 0.01658(15) -0.00160(11) 0.00477(12) -0.00334(13)
C2 0.0215(5) 0.0184(5) 0.0238(6) -0.0004(4) -0.0013(4) -0.0038(4)
N1 0.0176(4) 0.0195(4) 0.0201(5) -0.0003(4) 0.0014(4) -0.0018(3)
C9 0.0329(7) 0.0333(7) 0.0225(6) -0.0029(5) 0.0076(6) -0.0026(5)
C3 0.0213(5) 0.0210(5) 0.0262(6) -0.0004(4) -0.0035(5) -0.0049(4)
C1 0.0199(5) 0.0193(5) 0.0206(5) 0.0035(4) 0.0013(4) -0.0041(4)
C16 0.0197(5) 0.0208(5) 0.0326(6) -0.0003(5) 0.0027(5) -0.0035(4)
C14 0.0390(7) 0.0301(6) 0.0238(6) 0.0039(5) -0.0044(5) 0.0072(5)
C10 0.0227(5) 0.0224(5) 0.0189(5) 0.0001(4) -0.0007(4) 0.0000(4)
C6 0.0301(7) 0.0238(6) 0.0353(8) -0.0080(5) -0.0014(6) 0.0019(5)
C12 0.0237(6) 0.0265(6) 0.0285(6) -0.0033(5) -0.0051(5) 0.0004(5)
C7 0.0319(7) 0.0331(7) 0.0315(7) -0.0035(6) -0.0115(6) -0.0031(6)
C11 0.0219(5) 0.0197(5) 0.0187(5) -0.0026(4) -0.0004(4) 0.0016(4)
C13 0.0311(6) 0.0317(6) 0.0280(6) -0.0031(5) -0.0109(5) 0.0070(5)
C4 0.0177(5) 0.0221(5) 0.0277(6) 0.0017(5) 0.0006(4) -0.0030(4)
C15 0.0308(6) 0.0266(6) 0.0258(6) 0.0059(5) 0.0005(5) -0.0002(5)
C5 0.0198(5) 0.0226(5) 0.0210(5) 0.0024(4) 0.0041(4) -0.0044(4)
C8 0.0194(6) 0.0314(7) 0.0449(8) 0.0005(6) -0.0007(6) 0.0020(5)
C17 0.0236(6) 0.0324(7) 0.0427(8) 0.0018(6) 0.0107(6) -0.0007(5)

loop_
_atom_type_symbol
_atom_type_description
_atom_type_scat_dispersion_real
_atom_type_scat_dispersion_imag
_atom_type_scat_source
C C 0.0033 0.0016 'International Tables Vol C Tables 4.2.6.8 and 6.1.1.4'
H H 0.0000 0.0000 'International Tables Vol C Tables 4.2.6.8 and 6.1.1.4'
N N 0.0061 0.0033 'International Tables Vol C Tables 4.2.6.8 and 6.1.1.4'
Cl Cl 0.1484 0.1585 'International Tables Vol C Tables 4.2.6.8 and 6.1.1.4'
Ti Ti 0.2776 0.4457 'International Tables Vol C Tables 4.2.6.8 and 6.1.1.4'

loop_
_geom_angle_atom_site_label_1
_geom_angle_atom_site_label_2
_geom_angle_atom_site_label_3
_geom_angle
N1 Ti1 Cl2 104.81(3)
N1 Ti1 Cl1 107.17(3)
Cl2 Ti1 Cl1 103.203(14)
N1 Ti1 C1 74.07(4)
Cl2 Ti1 C1 127.23(3)
Cl1 Ti1 C1 128.08(3)
N1 Ti1 C2 94.60(4)
Cl2 Ti1 C2 94.05(3)
Cl1 Ti1 C2 147.35(3)
C1 Ti1 C2 35.85(4)
N1 Ti1 C5 93.87(4)
Cl2 Ti1 C5 149.19(3)
Cl1 Ti1 C5 94.12(3)
C1 Ti1 C5 35.79(4)
C2 Ti1 C5 59.67(4)
N1 Ti1 C3 129.27(4)
Cl2 Ti1 C3 90.50(3)
Cl1 Ti1 C3 115.96(3)
C1 Ti1 C3 58.88(4)
C2 Ti1 C3 35.37(4)
C5 Ti1 C3 58.85(4)
N1 Ti1 C4 128.45(4)
Cl2 Ti1 C4 119.19(3)
Cl1 Ti1 C4 88.49(3)
C1 Ti1 C4 58.68(4)
C2 Ti1 C4 58.86(4)
C5 Ti1 C4 35.10(4)
C3 Ti1 C4 35.05(4)
C1 C2 C3 107.31(10)
C1 C2 C6 124.97(11)
C3 C2 C6 127.70(11)
C1 C2 Ti1 71.30(6)
C3 C2 Ti1 73.82(7)
C6 C2 Ti1 119.01(8)
C11 N1 C16 117.99(10)
C11 N1 Ti1 127.50(8)
C16 N1 Ti1 114.50(8)
C2 C3 C4 108.13(10)
C2 C3 C7 125.63(12)
C4 C3 C7 126.20(11)
C2 C3 Ti1 70.81(6)
C4 C3 Ti1 72.80(6)
C7 C3 Ti1 124.03(9)
C2 C1 C5 108.77(10)
C2 C1 C10 125.37(11)
C5 C1 C10 124.83(10)
C2 C1 Ti1 72.85(6)
C5 C1 Ti1 73.17(6)
C10 C1 Ti1 111.00(7)
N1 C16 C17 112.80(10)
C13 C14 C15 119.72(12)
C15 C10 C11 121.00(11)
C15 C10 C1 125.37(11)
C11 C10 C1 113.60(10)
C13 C12 C11 118.86(12)
C12 C11 N1 126.85(11)
C12 C11 C10 119.30(11)
N1 C11 C10 113.82(10)
C14 C13 C12 121.64(12)
C5 C4 C3 108.37(10)
C5 C4 C8 124.97(12)
C3 C4 C8 126.58(12)
C5 C4 Ti1 70.90(6)
C3 C4 Ti1 72.15(6)
C8 C4 Ti1 125.28(9)
C10 C15 C14 119.47(12)
C4 C5 C1 107.41(10)
C4 C5 C9 126.65(11)
C1 C5 C9 125.93(11)
C4 C5 Ti1 74.00(7)
C1 C5 Ti1 71.04(6)
C9 C5 Ti1 119.72(8)

loop_
_geom_bond_atom_site_label_1
_geom_bond_atom_site_label_2
_geom_bond_distance
Ti1 N1 1.9215(10)
Ti1 Cl2 2.2779(3)
Ti1 Cl1 2.2786(3)
Ti1 C1 2.3045(11)
Ti1 C2 2.3248(11)
Ti1 C5 2.3324(11)
Ti1 C3 2.3641(11)
Ti1 C4 2.3726(12)
C2 C1 1.4249(16)
C2 C3 1.4249(16)
C2 C6 1.4995(17)
N1 C11 1.4045(15)
N1 C16 1.4773(14)
C9 C5 1.4961(17)
C3 C4 1.4263(17)
C3 C7 1.5015(18)
C1 C5 1.4252(16)
C1 C10 1.4757(16)
C16 C17 1.5225(18)
C14 C13 1.384(2)
C14 C15 1.3938(19)
C10 C15 1.3870(16)
C10 C11 1.4045(16)
C12 C13 1.3922(19)
C12 C11 1.4027(16)
C4 C5 1.4192(17)
C4 C8 1.4994(17)
